data_7063302
loop_
_publ_author_name
'Mertsalov, Dmitriy F.'
'Shchevnikov, Dmitriy M.'
'Lovtsevich, Lala V.'
'Novikov, Roman A.'
'Khrustalev, Victor N.'
'Grigoriev, Mikhail S.'
'Romanycheva, Anna A.'
'Shetnev, Anton A.'
'Bychkova, Olga P.'
'Trenin, Alexey S.'
'Zaytsev, Vladimir P.'

_publ_section_title
;
 The short route to chalcogenurea-substituted 3a,6-epoxyisoindoles via an
 intramolecular Diels--Alder furan (IMDAF) reaction. Antibacterial and
 antifungal activity
;
_journal_issue 29
_journal_name_full 'New Journal of Chemistry'
_journal_page_first 12947
_journal_page_last 12959
_journal_paper_doi 10.1039/D4NJ01174K
_journal_volume 48
_journal_year 2024
_chemical_formula_moiety 'C15 H16 N2 O2'
_chemical_formula_sum 'C15 H16 N2 O2'
_chemical_formula_weight 256.30
_space_group_crystal_system monoclinic
_space_group_IT_number 14
_space_group_name_Hall '-P 2ybc'
_space_group_name_H-M_alt 'P 1 21/c 1'
_atom_sites_solution_hydrogens mixed
_atom_sites_solution_primary difmap
_atom_sites_solution_secondary difmap
_audit_creation_method SHELXL-2013
_audit_update_record
;
2023-05-27 deposited with the CCDC.	2024-07-01 downloaded from the CCDC.
;
_cell_angle_alpha 90
_cell_angle_beta 94.8340(10)
_cell_angle_gamma 90
_cell_formula_units_Z 4
_cell_length_a 8.8352(8)
_cell_length_b 23.420(2)
_cell_length_c 5.8137(5)
_cell_measurement_reflns_used 15295
_cell_measurement_temperature 100(2)
_cell_measurement_theta_max 77.413
_cell_measurement_theta_min 3.717
_cell_volume 1198.69(18)
_computing_cell_refinement 'CrysAlisPro 1.171.41.117a (Rigaku OD, 2021)'
_computing_data_collection 'CrysAlisPro 1.171.41.117a (Rigaku OD, 2021)'
_computing_data_reduction 'CrysAlisPro 1.171.41.117a (Rigaku OD, 2021)'
_computing_molecular_graphics 'SHELXTL (Sheldrick, 2015)'
_computing_publication_material 'SHELXTL (Sheldrick, 2015)'
_computing_structure_refinement 'SHELXL (Sheldrick, 2015)'
_computing_structure_solution 'SHELXT (Sheldrick, 2015)'
_diffrn_ambient_temperature 100(2)
_diffrn_measured_fraction_theta_full 0.991
_diffrn_measured_fraction_theta_max 0.989
_diffrn_measurement_device_type 'XtaLAB Synergy, Dualflex, HyPix'
_diffrn_measurement_method '\f and \w'
_diffrn_radiation_type CuK\a
_diffrn_radiation_wavelength 1.54184
_diffrn_reflns_av_R_equivalents 0.0773
_diffrn_reflns_av_unetI/netI 0.0338
_diffrn_reflns_Laue_measured_fraction_full 0.991
_diffrn_reflns_Laue_measured_fraction_max 0.989
_diffrn_reflns_limit_h_max 11
_diffrn_reflns_limit_h_min -10
_diffrn_reflns_limit_k_max 29
_diffrn_reflns_limit_k_min -29
_diffrn_reflns_limit_l_max 7
_diffrn_reflns_limit_l_min -7
_diffrn_reflns_number 24889
_diffrn_reflns_point_group_measured_fraction_full 0.991
_diffrn_reflns_point_group_measured_fraction_max 0.989
_diffrn_reflns_theta_full 67.684
_diffrn_reflns_theta_max 77.816
_diffrn_reflns_theta_min 3.775
_diffrn_source 'micro-focus sealed X-ray tube'
_exptl_absorpt_coefficient_mu 0.772
_exptl_absorpt_correction_T_max 1.000
_exptl_absorpt_correction_T_min 0.519
_exptl_absorpt_correction_type multi-scan
_exptl_absorpt_process_details
;
CrysAlisPro 1.171.41.117a (Rigaku Oxford Diffraction, 2021)
Empirical absorption correction using spherical harmonics,
implemented in SCALE3 ABSPACK scaling algorithm.
;
_exptl_crystal_colour colourless
_exptl_crystal_density_diffrn 1.420
_exptl_crystal_description plate
_exptl_crystal_F_000 544
_exptl_crystal_size_max 0.24
_exptl_crystal_size_mid 0.18
_exptl_crystal_size_min 0.06
_refine_diff_density_max 0.497
_refine_diff_density_min -0.303
_refine_diff_density_rms 0.076
_refine_ls_extinction_method none
_refine_ls_goodness_of_fit_ref 1.061
_refine_ls_hydrogen_treatment mixed
_refine_ls_matrix_type full
_refine_ls_number_parameters 175
_refine_ls_number_reflns 2531
_refine_ls_number_restraints 0
_refine_ls_restrained_S_all 1.061
_refine_ls_R_factor_all 0.0603
_refine_ls_R_factor_gt 0.0578
_refine_ls_shift/su_max 0.000
_refine_ls_shift/su_mean 0.000
_refine_ls_structure_factor_coef Fsqd
_refine_ls_weighting_details 'w=1/[\s^2^(Fo^2^)+(0.08P)^2^+0.8P] where P=(Fo^2^+2Fc^2^)/3'
_refine_ls_weighting_scheme calc
_refine_ls_wR_factor_gt 0.1450
_refine_ls_wR_factor_ref 0.1471
_reflns_Friedel_coverage 0.000
_reflns_number_gt 2330
_reflns_number_total 2531
_reflns_threshold_expression 'I > 2\s(I)'
_cod_data_source_file d4nj01174k2.cif
_cod_data_source_block 5a
_cod_depositor_comments 'Adding full bibliography for 7063302--7063305.cif.'
_cod_original_sg_symbol_H-M 'P 21/c'
_cod_database_code 7063302
_shelx_space_group_comment
;
The symmetry employed for this shelxl refinement is uniquely defined
by the following loop, which should always be used as a source of
symmetry information in preference to the above space-group names.
They are only intended as comments.
;
_shelx_estimated_absorpt_t_min 0.836
_shelx_estimated_absorpt_t_max 0.955
_shelxl_version_number 2013-4

loop_
_space_group_symop_operation_xyz
'x, y, z'
'-x, y+1/2, -z+1/2'
'-x, -y, -z'
'x, -y-1/2, z-1/2'

loop_
_atom_site_label
_atom_site_type_symbol
_atom_site_fract_x
_atom_site_fract_y
_atom_site_fract_z
_atom_site_U_iso_or_equiv
_atom_site_adp_type
_atom_site_occupancy
_atom_site_site_symmetry_order
_atom_site_calc_flag
_atom_site_refinement_flags_posn
_atom_site_refinement_flags_adp
_atom_site_refinement_flags_occupancy
_atom_site_disorder_assembly
_atom_site_disorder_group
O1 O 0.76963(14) 0.48092(5) 0.4349(2) 0.0250(3) Uani 1 1 d . . . . .
N1 N 0.84806(17) 0.47364(6) 0.8226(2) 0.0253(3) Uani 1 1 d . . . . .
H1 H 0.832(3) 0.4853(9) 0.964(4) 0.030 Uiso 1 1 d . U . . .
C1 C 0.6622(2) 0.56643(7) 0.9201(3) 0.0236(4) Uani 1 1 d . . . . .
H1A H 0.7529 0.5888 0.9763 0.028 Uiso 1 1 calc R U . . .
H1B H 0.6466 0.5354 1.0315 0.028 Uiso 1 1 calc R U . . .
N2 N 0.67840(16) 0.54321(6) 0.6876(2) 0.0233(3) Uani 1 1 d . . . . .
C3 C 0.59490(19) 0.57599(7) 0.5031(3) 0.0222(4) Uani 1 1 d . . . . .
H3A H 0.5144 0.5525 0.4207 0.027 Uiso 1 1 calc R U . . .
H3B H 0.6641 0.5903 0.3906 0.027 Uiso 1 1 calc R U . . .
C3A C 0.52748(18) 0.62467(7) 0.6301(3) 0.0210(3) Uani 1 1 d . . . . .
C4 C 0.37904(19) 0.65415(7) 0.5569(3) 0.0230(4) Uani 1 1 d . . . . .
H4 H 0.2988 0.6404 0.4526 0.028 Uiso 1 1 calc R U . . .
C5 C 0.38502(19) 0.70359(7) 0.6701(3) 0.0234(4) Uani 1 1 d . . . . .
H5 H 0.3089 0.7323 0.6646 0.028 Uiso 1 1 calc R U . . .
C6 C 0.53811(19) 0.70473(7) 0.8098(3) 0.0225(4) Uani 1 1 d . . . . .
H6 H 0.5772 0.7436 0.8541 0.027 Uiso 1 1 calc R U . . .
C7 C 0.52736(19) 0.66221(7) 1.0143(3) 0.0234(4) Uani 1 1 d . . . . .
H7A H 0.6174 0.6649 1.1272 0.028 Uiso 1 1 calc R U . . .
H7B H 0.4343 0.6686 1.0944 0.028 Uiso 1 1 calc R U . . .
C7A C 0.52183(19) 0.60463(7) 0.8858(3) 0.0217(4) Uani 1 1 d . . . . .
H7C H 0.4265 0.5831 0.9083 0.026 Uiso 1 1 calc R U . . .
O8 O 0.63119(13) 0.67238(5) 0.66307(19) 0.0215(3) Uani 1 1 d . . . . .
C8 C 0.76559(18) 0.49824(7) 0.6353(3) 0.0220(3) Uani 1 1 d . . . . .
C9 C 0.91801(18) 0.41937(7) 0.8193(3) 0.0226(4) Uani 1 1 d . . . . .
C10 C 0.99874(18) 0.40119(8) 0.6362(3) 0.0243(4) Uani 1 1 d . . . . .
H10 H 1.0085 0.4255 0.5076 0.029 Uiso 1 1 calc R U . . .
C11 C 1.0646(2) 0.34735(8) 0.6432(3) 0.0275(4) Uani 1 1 d . . . . .
H11 H 1.1186 0.3348 0.5181 0.033 Uiso 1 1 calc R U . . .
C12 C 1.0522(2) 0.31154(8) 0.8318(3) 0.0291(4) Uani 1 1 d . . . . .
H12 H 1.0974 0.2747 0.8354 0.035 Uiso 1 1 calc R U . . .
C13 C 0.9734(2) 0.33013(8) 1.0146(3) 0.0304(4) Uani 1 1 d . . . . .
H13 H 0.9651 0.3059 1.1441 0.036 Uiso 1 1 calc R U . . .
C14 C 0.90676(19) 0.38363(8) 1.0095(3) 0.0265(4) Uani 1 1 d . . . . .
H14 H 0.8533 0.3961 1.1355 0.032 Uiso 1 1 calc R U . . .

loop_
_atom_site_aniso_label
_atom_site_aniso_U_11
_atom_site_aniso_U_22
_atom_site_aniso_U_33
_atom_site_aniso_U_23
_atom_site_aniso_U_13
_atom_site_aniso_U_12
O1 0.0308(6) 0.0279(6) 0.0167(6) -0.0026(4) 0.0045(4) 0.0018(5)
N1 0.0290(8) 0.0296(8) 0.0173(7) -0.0030(5) 0.0027(5) 0.0048(6)
C1 0.0304(9) 0.0271(8) 0.0135(7) -0.0018(6) 0.0038(6) 0.0023(6)
N2 0.0295(7) 0.0270(7) 0.0137(6) -0.0011(5) 0.0040(5) 0.0040(5)
C3 0.0267(8) 0.0259(8) 0.0144(7) -0.0006(6) 0.0031(6) 0.0008(6)
C3A 0.0241(8) 0.0254(8) 0.0138(7) -0.0004(6) 0.0040(6) -0.0020(6)
C4 0.0237(8) 0.0289(8) 0.0167(7) 0.0021(6) 0.0038(6) -0.0010(6)
C5 0.0263(8) 0.0266(8) 0.0182(7) 0.0031(6) 0.0063(6) 0.0021(6)
C6 0.0276(8) 0.0241(8) 0.0166(7) -0.0017(6) 0.0070(6) 0.0013(6)
C7 0.0286(9) 0.0267(8) 0.0156(7) -0.0006(6) 0.0054(6) 0.0029(6)
C7A 0.0259(8) 0.0258(8) 0.0141(7) 0.0010(6) 0.0052(6) 0.0002(6)
O8 0.0237(6) 0.0241(6) 0.0176(5) -0.0016(4) 0.0064(4) -0.0008(4)
C8 0.0243(8) 0.0240(8) 0.0181(7) -0.0004(6) 0.0046(6) -0.0022(6)
C9 0.0217(8) 0.0265(8) 0.0195(7) -0.0026(6) 0.0014(6) 0.0003(6)
C10 0.0227(8) 0.0310(9) 0.0196(8) -0.0019(6) 0.0043(6) -0.0026(6)
C11 0.0238(8) 0.0333(9) 0.0256(8) -0.0077(7) 0.0037(6) -0.0008(7)
C12 0.0274(9) 0.0252(9) 0.0343(10) -0.0037(7) -0.0002(7) 0.0010(7)
C13 0.0310(9) 0.0326(9) 0.0275(9) 0.0049(7) 0.0015(7) 0.0002(7)
C14 0.0266(8) 0.0346(9) 0.0190(8) 0.0012(7) 0.0050(6) 0.0008(7)

loop_
_atom_type_symbol
_atom_type_description
_atom_type_scat_dispersion_real
_atom_type_scat_dispersion_imag
_atom_type_scat_source
C C 0.0181 0.0091 'International Tables Vol C Tables 4.2.6.8 and 6.1.1.4'
H H 0.0000 0.0000 'International Tables Vol C Tables 4.2.6.8 and 6.1.1.4'
N N 0.0311 0.0180 'International Tables Vol C Tables 4.2.6.8 and 6.1.1.4'
O O 0.0492 0.0322 'International Tables Vol C Tables 4.2.6.8 and 6.1.1.4'

loop_
_geom_angle_atom_site_label_1
_geom_angle_atom_site_label_2
_geom_angle_atom_site_label_3
_geom_angle
_geom_angle_site_symmetry_1
_geom_angle_site_symmetry_3
_geom_angle_publ_flag
C8 N1 C9 124.42(14) . . ?
C8 N1 H1 118.8(15) . . ?
C9 N1 H1 113.3(15) . . ?
N2 C1 C7A 103.68(12) . . ?
N2 C1 H1A 111.0 . . ?
C7A C1 H1A 111.0 . . ?
N2 C1 H1B 111.0 . . ?
C7A C1 H1B 111.0 . . ?
H1A C1 H1B 109.0 . . ?
C8 N2 C3 120.20(13) . . ?
C8 N2 C1 126.41(14) . . ?
C3 N2 C1 113.30(13) . . ?
N2 C3 C3A 103.44(12) . . ?
N2 C3 H3A 111.1 . . ?
C3A C3 H3A 111.1 . . ?
N2 C3 H3B 111.1 . . ?
C3A C3 H3B 111.1 . . ?
H3A C3 H3B 109.0 . . ?
O8 C3A C3 112.13(13) . . ?
O8 C3A C4 102.08(13) . . ?
C3 C3A C4 125.21(14) . . ?
O8 C3A C7A 100.16(12) . . ?
C3 C3A C7A 106.51(13) . . ?
C4 C3A C7A 107.97(12) . . ?
C5 C4 C3A 105.12(14) . . ?
C5 C4 H4 127.4 . . ?
C3A C4 H4 127.4 . . ?
C4 C5 C6 106.04(14) . . ?
C4 C5 H5 127.0 . . ?
C6 C5 H5 127.0 . . ?
O8 C6 C5 101.56(12) . . ?
O8 C6 C7 100.91(12) . . ?
C5 C6 C7 106.73(13) . . ?
O8 C6 H6 115.3 . . ?
C5 C6 H6 115.3 . . ?
C7 C6 H6 115.3 . . ?
C7A C7 C6 100.97(12) . . ?
C7A C7 H7A 111.6 . . ?
C6 C7 H7A 111.6 . . ?
C7A C7 H7B 111.6 . . ?
C6 C7 H7B 111.6 . . ?
H7A C7 H7B 109.4 . . ?
C1 C7A C7 117.18(14) . . ?
C1 C7A C3A 102.08(12) . . ?
C7 C7A C3A 101.32(12) . . ?
C1 C7A H7C 111.8 . . ?
C7 C7A H7C 111.8 . . ?
C3A C7A H7C 111.8 . . ?
C3A O8 C6 95.58(11) . . ?
O1 C8 N2 121.91(15) . . ?
O1 C8 N1 123.34(15) . . ?
N2 C8 N1 114.75(14) . . ?
C14 C9 C10 119.71(16) . . ?
C14 C9 N1 117.87(15) . . ?
C10 C9 N1 122.41(15) . . ?
C11 C10 C9 119.60(16) . . ?
C11 C10 H10 120.2 . . ?
C9 C10 H10 120.2 . . ?
C10 C11 C12 120.70(16) . . ?
C10 C11 H11 119.6 . . ?
C12 C11 H11 119.6 . . ?
C13 C12 C11 119.44(17) . . ?
C13 C12 H12 120.3 . . ?
C11 C12 H12 120.3 . . ?
C14 C13 C12 120.47(17) . . ?
C14 C13 H13 119.8 . . ?
C12 C13 H13 119.8 . . ?
C13 C14 C9 120.08(16) . . ?
C13 C14 H14 120.0 . . ?
C9 C14 H14 120.0 . . ?

loop_
_geom_bond_atom_site_label_1
_geom_bond_atom_site_label_2
_geom_bond_distance
_geom_bond_site_symmetry_2
_geom_bond_publ_flag
O1 C8 1.237(2) . ?
N1 C8 1.384(2) . ?
N1 C9 1.414(2) . ?
N1 H1 0.89(2) . ?
C1 N2 1.4751(19) . ?
C1 C7A 1.528(2) . ?
C1 H1A 0.9900 . ?
C1 H1B 0.9900 . ?
N2 C8 1.355(2) . ?
N2 C3 1.467(2) . ?
C3 C3A 1.508(2) . ?
C3 H3A 0.9900 . ?
C3 H3B 0.9900 . ?
C3A O8 1.4475(19) . ?
C3A C4 1.511(2) . ?
C3A C7A 1.563(2) . ?
C4 C5 1.331(2) . ?
C4 H4 0.9500 . ?
C5 C6 1.518(2) . ?
C5 H5 0.9500 . ?
C6 O8 1.4477(18) . ?
C6 C7 1.560(2) . ?
C6 H6 1.0000 . ?
C7 C7A 1.541(2) . ?
C7 H7A 0.9900 . ?
C7 H7B 0.9900 . ?
C7A H7C 1.0000 . ?
C9 C14 1.397(2) . ?
C9 C10 1.397(2) . ?
C10 C11 1.388(3) . ?
C10 H10 0.9500 . ?
C11 C12 1.392(3) . ?
C11 H11 0.9500 . ?
C12 C13 1.389(3) . ?
C12 H12 0.9500 . ?
C13 C14 1.384(3) . ?
C13 H13 0.9500 . ?
C14 H14 0.9500 . ?

loop_
_geom_torsion_atom_site_label_1
_geom_torsion_atom_site_label_2
_geom_torsion_atom_site_label_3
_geom_torsion_atom_site_label_4
_geom_torsion
_geom_torsion_site_symmetry_1
_geom_torsion_site_symmetry_2
_geom_torsion_site_symmetry_3
_geom_torsion_site_symmetry_4
_geom_torsion_publ_flag
C7A C1 N2 C8 -165.15(15) . . . . ?
C7A C1 N2 C3 18.14(18) . . . . ?
C8 N2 C3 C3A -174.35(14) . . . . ?
C1 N2 C3 C3A 2.58(18) . . . . ?
N2 C3 C3A O8 86.56(15) . . . . ?
N2 C3 C3A C4 -149.15(15) . . . . ?
N2 C3 C3A C7A -22.06(16) . . . . ?
O8 C3A C4 C5 -33.18(15) . . . . ?
C3 C3A C4 C5 -161.68(15) . . . . ?
C7A C3A C4 C5 71.83(16) . . . . ?
C3A C4 C5 C6 0.82(16) . . . . ?
C4 C5 C6 O8 31.70(16) . . . . ?
C4 C5 C6 C7 -73.57(16) . . . . ?
O8 C6 C7 C7A -35.63(15) . . . . ?
C5 C6 C7 C7A 70.10(15) . . . . ?
N2 C1 C7A C7 -139.54(14) . . . . ?
N2 C1 C7A C3A -29.94(16) . . . . ?
C6 C7 C7A C1 109.07(15) . . . . ?
C6 C7 C7A C3A -0.97(15) . . . . ?
O8 C3A C7A C1 -84.04(14) . . . . ?
C3 C3A C7A C1 32.85(16) . . . . ?
C4 C3A C7A C1 169.60(13) . . . . ?
O8 C3A C7A C7 37.24(14) . . . . ?
C3 C3A C7A C7 154.13(13) . . . . ?
C4 C3A C7A C7 -69.11(15) . . . . ?
C3 C3A O8 C6 -172.92(13) . . . . ?
C4 C3A O8 C6 50.73(13) . . . . ?
C7A C3A O8 C6 -60.29(13) . . . . ?
C5 C6 O8 C3A -49.80(13) . . . . ?
C7 C6 O8 C3A 59.99(13) . . . . ?
C3 N2 C8 O1 -5.1(2) . . . . ?
C1 N2 C8 O1 178.40(15) . . . . ?
C3 N2 C8 N1 175.08(14) . . . . ?
C1 N2 C8 N1 -1.4(2) . . . . ?
C9 N1 C8 O1 -15.1(3) . . . . ?
C9 N1 C8 N2 164.74(15) . . . . ?
C8 N1 C9 C14 -137.80(17) . . . . ?
C8 N1 C9 C10 43.3(3) . . . . ?
C14 C9 C10 C11 1.2(2) . . . . ?
N1 C9 C10 C11 -179.89(15) . . . . ?
C9 C10 C11 C12 -0.6(3) . . . . ?
C10 C11 C12 C13 -0.1(3) . . . . ?
C11 C12 C13 C14 0.3(3) . . . . ?
C12 C13 C14 C9 0.2(3) . . . . ?
C10 C9 C14 C13 -1.0(3) . . . . ?
N1 C9 C14 C13 -179.96(16) . . . . ?
